data_4337394
loop_
_publ_author_name
'Kischel, Marcus'
'Dornberg, Gregor'
'Krautscheid, Harald'

_publ_section_title
;
 Trialkylphosphine-Stabilized Copper(I) Dialkylaluminum(III)
 Ethanedithiolate Complexes: Single-Source Precursors and a Novel
 Modification of Copper Aluminum Disulfide.
;
_journal_issue 3
_journal_name_full 'Inorganic chemistry'
_journal_page_first 1614
_journal_page_last 1623
_journal_paper_doi 10.1021/ic402675w
_journal_volume 53
_journal_year 2014
_chemical_compound_source 'synthesis as described'
_chemical_formula_moiety 'C26 H62 Al2 Cu2 P2 S4'
_chemical_formula_sum 'C26 H62 Al2 Cu2 P2 S4'
_chemical_formula_weight 745.98
_chemical_name_systematic
;
 bis(\m~3~-1,2-dithiolatoethane-S,S,S',S')-tetramethanido
-bis(triisopropylphosphine)-dicopper(+1)-dialuminium(+3)
;
_space_group_IT_number 15
_symmetry_cell_setting monoclinic
_symmetry_Int_Tables_number 15
_symmetry_space_group_name_Hall '-C 2yc'
_symmetry_space_group_name_H-M 'C 1 2/c 1'
_atom_sites_solution_hydrogens geom
_atom_sites_solution_primary direct
_atom_sites_solution_secondary difmap
_audit_creation_date 2012-12-29T17:26:14-00:00
_audit_creation_method 'WinGX routine CIF_UPDATE'
_cell_angle_alpha 90
_cell_angle_beta 116.681(5)
_cell_angle_gamma 90
_cell_formula_units_Z 4
_cell_length_a 17.6389(14)
_cell_length_b 15.8682(13)
_cell_length_c 15.6344(12)
_cell_measurement_reflns_used 11742
_cell_measurement_temperature 180(2)
_cell_measurement_theta_max 28.19
_cell_measurement_theta_min 1.82
_cell_measurement_wavelength 0.71073
_cell_volume 3910.1(6)
_computing_cell_refinement 'STOE X-AREA'
_computing_data_reduction 'STOE X-AREA, STOE X-RED'
_computing_molecular_graphics 'DIAMOND 3.2'
_computing_publication_material
;
'WinGX publication routines'
Farrugia, L. J. (1999) WinGX, J. Appl. Cryst. 32, 837-838
;
_computing_structure_refinement
;
'SHELXL-97'
Sheldrick, G.M. (2008) Acta Cryst. A64, 112
;
_computing_structure_solution
;
'SIR-92'
Altomare, A., Cascarano, G., 
Giacovazzo, C. & Guagliardi, A. (1993) J. Appl. Cryst. 26, 343-350.
;
_diffrn_ambient_temperature 180(2)
_diffrn_detector 'image plate (34 cm diameter / schwenk)'
_diffrn_detector_area_resol_mean 6.67
_diffrn_detector_type STOE
_diffrn_measured_fraction_theta_full 0.998
_diffrn_measured_fraction_theta_max 0.998
_diffrn_measurement_device '2-circle goniometer'
_diffrn_measurement_device_type 'STOE IPDS-2T'
_diffrn_measurement_method '\w scans'
_diffrn_radiation_monochromator graphite
_diffrn_radiation_source 'fine-focus sealed tube'
_diffrn_radiation_type MoK\a
_diffrn_radiation_wavelength 0.71073
_diffrn_reflns_av_R_equivalents 0.0276
_diffrn_reflns_av_unetI/netI 0.0295
_diffrn_reflns_limit_h_max 21
_diffrn_reflns_limit_h_min -21
_diffrn_reflns_limit_k_max 19
_diffrn_reflns_limit_k_min -19
_diffrn_reflns_limit_l_max 19
_diffrn_reflns_limit_l_min -16
_diffrn_reflns_number 11892
_diffrn_reflns_theta_full 26
_diffrn_reflns_theta_max 26
_diffrn_reflns_theta_min 1.04
_diffrn_standards_number 0
_exptl_absorpt_coefficient_mu 1.443
_exptl_absorpt_correction_T_max 0.8696
_exptl_absorpt_correction_T_min 0.7264
_exptl_absorpt_correction_type numerical
_exptl_absorpt_process_details
;
Busing, W. R. & Levy, H. A. (1957) Acta Cryst. 10, 180-182. 
and  
Coppens, P., Leiserowitz, L. & Rabinovich, D. (1965) 
Acta Cryst. 1965, 1035-1038.
;
_exptl_crystal_colour colorless
_exptl_crystal_density_diffrn 1.267
_exptl_crystal_density_method 'not measured'
_exptl_crystal_description block
_exptl_crystal_F_000 1584
_exptl_crystal_size_max 0.26
_exptl_crystal_size_mid 0.23
_exptl_crystal_size_min 0.11
_refine_diff_density_max 0.263
_refine_diff_density_min -0.357
_refine_diff_density_rms 0.05
_refine_ls_extinction_method none
_refine_ls_goodness_of_fit_ref 0.999
_refine_ls_hydrogen_treatment constr
_refine_ls_matrix_type full
_refine_ls_number_parameters 182
_refine_ls_number_reflns 3849
_refine_ls_number_restraints 0
_refine_ls_restrained_S_all 0.999
_refine_ls_R_factor_all 0.0381
_refine_ls_R_factor_gt 0.0277
_refine_ls_shift/su_max 0.004
_refine_ls_shift/su_mean 0
_refine_ls_structure_factor_coef Fsqd
_refine_ls_weighting_details 'calc w=1/[\s^2^(Fo^2^)+(0.0396P)^2^+0.0000P] where P=(Fo^2^+2Fc^2^)/3'
_refine_ls_weighting_scheme calc
_refine_ls_wR_factor_gt 0.0645
_refine_ls_wR_factor_ref 0.0665
_reflns_number_gt 3085
_reflns_number_total 3849
_reflns_threshold_expression >2sigma(I)
_cod_data_source_file ic402675w_si_003.cif
_cod_data_source_block '[iPr3PCuSC2H4SAlMe2]2'
_cod_original_cell_volume 3910.1(5)
_cod_original_sg_symbol_H-M 'C 2/c'
_cod_database_code 4337394

loop_
_symmetry_equiv_pos_as_xyz
'x, y, z'
'-x, y, -z+1/2'
'x+1/2, y+1/2, z'
'-x+1/2, y+1/2, -z+1/2'
'-x, -y, -z'
'x, -y, z-1/2'
'-x+1/2, -y+1/2, -z'
'x+1/2, -y+1/2, z-1/2'

loop_
_atom_site_label
_atom_site_type_symbol
_atom_site_fract_x
_atom_site_fract_y
_atom_site_fract_z
_atom_site_U_iso_or_equiv
_atom_site_adp_type
_atom_site_occupancy
_atom_site_symmetry_multiplicity
_atom_site_calc_flag
_atom_site_refinement_flags
_atom_site_disorder_assembly
_atom_site_disorder_group
C1 C 0.70537(14) 0.75528(12) 0.35120(15) 0.0326(4) Uani 1 1 d . . .
H1A H 0.7267 0.7975 0.4034 0.039 Uiso 1 1 calc R . .
H1B H 0.7116 0.7792 0.2962 0.039 Uiso 1 1 calc R . .
C2 C 0.61182(14) 0.73837(14) 0.32144(15) 0.0355(5) Uani 1 1 d . . .
H2A H 0.5887 0.7034 0.2628 0.043 Uiso 1 1 calc R . .
H2B H 0.581 0.7927 0.3054 0.043 Uiso 1 1 calc R . .
C3 C 0.93630(19) 0.77179(18) 0.3894(2) 0.0545(7) Uani 1 1 d . . .
H3A H 0.9777 0.816 0.4234 0.082 Uiso 1 1 calc R . .
H3B H 0.885 0.7973 0.3394 0.082 Uiso 1 1 calc R . .
H3C H 0.9607 0.7324 0.3603 0.082 Uiso 1 1 calc R . .
C4 C 0.97686(17) 0.61525(16) 0.5560(2) 0.0574(7) Uani 1 1 d . . .
H4A H 0.9746 0.5696 0.5127 0.086 Uiso 1 1 calc R . .
H4B H 0.9549 0.5949 0.5998 0.086 Uiso 1 1 calc R . .
H4C H 1.0357 0.6338 0.5929 0.086 Uiso 1 1 calc R . .
C5 C 0.8637(2) 0.35103(18) 0.6439(3) 0.0732(9) Uani 1 1 d . . .
H5A H 0.9257 0.3476 0.6793 0.11 Uiso 1 1 calc R . .
H5B H 0.8443 0.3186 0.5844 0.11 Uiso 1 1 calc R . .
H5C H 0.8383 0.3279 0.6831 0.11 Uiso 1 1 calc R . .
C6 C 0.83696(17) 0.44361(15) 0.62002(19) 0.0476(6) Uani 1 1 d . . .
H6 H 0.8731 0.4663 0.591 0.057 Uiso 1 1 calc R . .
C7 C 0.8608(2) 0.4954(2) 0.7113(2) 0.0717(9) Uani 1 1 d . . .
H7A H 0.833 0.4714 0.7477 0.108 Uiso 1 1 calc R . .
H7B H 0.8422 0.5538 0.6941 0.108 Uiso 1 1 calc R . .
H7C H 0.9225 0.494 0.7505 0.108 Uiso 1 1 calc R . .
C8 C 0.7730(2) 0.40621(17) 0.3919(2) 0.0600(8) Uani 1 1 d . . .
H8A H 0.7601 0.3695 0.3366 0.09 Uiso 1 1 calc R . .
H8B H 0.8297 0.3929 0.4426 0.09 Uiso 1 1 calc R . .
H8C H 0.7714 0.4652 0.3726 0.09 Uiso 1 1 calc R . .
C9 C 0.70699(17) 0.39213(14) 0.42919(19) 0.0448(6) Uani 1 1 d . . .
H9 H 0.7119 0.3327 0.4524 0.054 Uiso 1 1 calc R . .
C10 C 0.6170(2) 0.4056(2) 0.3485(2) 0.0655(8) Uani 1 1 d . . .
H10A H 0.611 0.4639 0.3257 0.098 Uiso 1 1 calc R . .
H10B H 0.5755 0.3945 0.3727 0.098 Uiso 1 1 calc R . .
H10C H 0.6071 0.3671 0.2955 0.098 Uiso 1 1 calc R . .
C11 C 0.65354(18) 0.33215(15) 0.5986(2) 0.0499(6) Uani 1 1 d . A .
H11A H 0.6069 0.3187 0.6142 0.075 Uiso 1 1 calc R . .
H11B H 0.7078 0.3185 0.6535 0.075 Uiso 1 1 calc R . .
H11C H 0.6474 0.299 0.543 0.075 Uiso 1 1 calc R . .
C12 C 0.6513(2) 0.42530(16) 0.5758(3) 0.0652(9) Uani 1 1 d . . .
H12A H 0.5962 0.4288 0.5163 0.078 Uiso 0.635(15) 1 calc PR A 1
H12B H 0.6911 0.4399 0.6435 0.078 Uiso 0.365(15) 1 d PR A 2
C13A C 0.6346(6) 0.4839(3) 0.6387(6) 0.060(2) Uani 0.635(15) 1 d P A 1
H13A H 0.6292 0.5414 0.6138 0.091 Uiso 0.635(15) 1 calc PR A 1
H13B H 0.6816 0.4815 0.7035 0.091 Uiso 0.635(15) 1 calc PR A 1
H13C H 0.5817 0.4678 0.6407 0.091 Uiso 0.635(15) 1 calc PR A 1
C13B C 0.5900(8) 0.4765(5) 0.5752(13) 0.060(4) Uani 0.365(15) 1 d P A 2
H13D H 0.5753 0.4596 0.6262 0.09 Uiso 0.365(15) 1 calc PR A 2
H13E H 0.5396 0.4722 0.5132 0.09 Uiso 0.365(15) 1 calc PR A 2
H13F H 0.6104 0.5348 0.5857 0.09 Uiso 0.365(15) 1 calc PR A 2
Al1 Al 0.90706(4) 0.71054(4) 0.48064(5) 0.03292(15) Uani 1 1 d . . .
P1 P 0.72597(4) 0.46429(3) 0.53046(4) 0.03351(13) Uani 1 1 d . A .
S1 S 0.76967(3) 0.65871(3) 0.39209(4) 0.03264(12) Uani 1 1 d . A .
S2 S 0.59090(3) 0.68473(3) 0.41343(4) 0.03238(12) Uani 1 1 d . . .
Cu1 Cu 0.702818(17) 0.593854(14) 0.470370(18) 0.03311(9) Uani 1 1 d . . .

loop_
_atom_site_aniso_label
_atom_site_aniso_U_11
_atom_site_aniso_U_22
_atom_site_aniso_U_33
_atom_site_aniso_U_23
_atom_site_aniso_U_13
_atom_site_aniso_U_12
C1 0.0347(12) 0.0324(10) 0.0304(10) 0.0011(8) 0.0143(9) -0.0028(8)
C2 0.0314(12) 0.0422(11) 0.0291(10) 0.0031(9) 0.0102(9) 0.0008(9)
C3 0.0583(17) 0.0622(15) 0.0544(15) -0.0097(13) 0.0354(14) -0.0172(13)
C4 0.0440(16) 0.0460(13) 0.079(2) 0.0044(13) 0.0246(14) 0.0123(11)
C5 0.0523(18) 0.0495(15) 0.099(2) 0.0139(16) 0.0169(17) 0.0161(14)
C6 0.0475(15) 0.0364(12) 0.0555(15) 0.0022(10) 0.0199(12) -0.0001(11)
C7 0.070(2) 0.0716(19) 0.0501(16) -0.0066(14) 0.0059(15) 0.0088(16)
C8 0.082(2) 0.0487(14) 0.0737(19) -0.0109(13) 0.0568(18) -0.0030(14)
C9 0.0588(16) 0.0317(11) 0.0543(14) -0.0088(10) 0.0346(13) -0.0081(10)
C10 0.070(2) 0.0727(19) 0.0534(17) -0.0156(14) 0.0274(15) -0.0216(16)
C11 0.0561(16) 0.0450(13) 0.0544(15) 0.0111(11) 0.0299(13) -0.0048(11)
C12 0.087(2) 0.0414(13) 0.104(2) 0.0023(14) 0.076(2) -0.0009(14)
C13A 0.075(5) 0.062(3) 0.062(4) -0.008(3) 0.047(4) 0.001(3)
C13B 0.059(7) 0.053(4) 0.089(10) 0.011(5) 0.052(7) 0.013(4)
Al1 0.0284(3) 0.0335(3) 0.0393(3) -0.0003(3) 0.0174(3) 0.0006(3)
P1 0.0400(3) 0.0243(2) 0.0419(3) -0.0004(2) 0.0234(3) -0.0008(2)
S1 0.0320(3) 0.0295(2) 0.0386(3) -0.0035(2) 0.0177(2) -0.0027(2)
S2 0.0279(3) 0.0343(2) 0.0340(3) -0.0012(2) 0.0131(2) -0.0020(2)
Cu1 0.03774(16) 0.02514(13) 0.03617(14) -0.00080(10) 0.01634(12) -0.00150(10)

loop_
_atom_type_symbol
_atom_type_description
_atom_type_scat_dispersion_real
_atom_type_scat_dispersion_imag
_atom_type_scat_source
C C 0.0033 0.0016 'International Tables Vol C Tables 4.2.6.8 and 6.1.1.4'
H H 0 0 'International Tables Vol C Tables 4.2.6.8 and 6.1.1.4'
Al Al 0.0645 0.0514 'International Tables Vol C Tables 4.2.6.8 and 6.1.1.4'
P P 0.1023 0.0942 'International Tables Vol C Tables 4.2.6.8 and 6.1.1.4'
S S 0.1246 0.1234 'International Tables Vol C Tables 4.2.6.8 and 6.1.1.4'
Cu Cu 0.3201 1.2651 'International Tables Vol C Tables 4.2.6.8 and 6.1.1.4'

loop_
_geom_angle_atom_site_label_1
_geom_angle_atom_site_label_2
_geom_angle_atom_site_label_3
_geom_angle
_geom_angle_site_symmetry_1
_geom_angle_site_symmetry_3
C2 C1 S1 111.91(14) . .
C1 C2 S2 114.29(14) . .
C7 C6 C5 111.1(2) . .
C7 C6 P1 111.3(2) . .
C5 C6 P1 117.23(19) . .
C8 C9 C10 110.4(2) . .
C8 C9 P1 110.91(17) . .
C10 C9 P1 109.77(18) . .
C13B C12 C11 121.7(4) . .
C13A C12 C11 116.7(3) . .
C13B C12 P1 120.0(4) . .
C13A C12 P1 115.6(3) . .
C11 C12 P1 117.73(19) . .
C4 Al1 C3 120.87(13) . .
C4 Al1 S2 108.39(10) . 7_666
C3 Al1 S2 103.65(8) . 7_666
C4 Al1 S1 106.70(9) . .
C3 Al1 S1 106.44(9) . .
S2 Al1 S1 110.64(3) 7_666 .
C6 P1 C9 105.04(12) . .
C6 P1 C12 109.97(15) . .
C9 P1 C12 103.44(13) . .
C6 P1 Cu1 114.49(8) . .
C9 P1 Cu1 106.34(8) . .
C12 P1 Cu1 116.23(9) . .
C1 S1 Cu1 100.07(7) . .
C1 S1 Al1 103.07(7) . .
Cu1 S1 Al1 119.20(3) . .
C2 S2 Cu1 98.91(7) . .
C2 S2 Al1 106.24(7) . 7_666
Cu1 S2 Al1 116.02(3) . 7_666
P1 Cu1 S2 135.54(2) . .
P1 Cu1 S1 126.96(2) . .
S2 Cu1 S1 94.04(2) . .

loop_
_geom_bond_atom_site_label_1
_geom_bond_atom_site_label_2
_geom_bond_distance
_geom_bond_site_symmetry_2
C1 C2 1.524(3) .
C1 S1 1.842(2) .
C2 S2 1.845(2) .
C3 Al1 1.976(3) .
C4 Al1 1.972(3) .
C5 C6 1.537(4) .
C6 C7 1.533(4) .
C6 P1 1.854(3) .
C8 C9 1.535(4) .
C9 C10 1.536(4) .
C9 P1 1.859(2) .
C11 C12 1.517(3) .
C12 C13B 1.348(8) .
C12 C13A 1.476(6) .
C12 P1 1.860(3) .
Al1 S2 2.3350(8) 7_666
Al1 S1 2.3353(9) .
P1 Cu1 2.2208(6) .
S1 Cu1 2.2898(6) .
S2 Cu1 2.2784(6) .
S2 Al1 2.3350(8) 7_666
